data_1557261
loop_
_publ_author_name
'Dossing, Anders'
'Engberg, Pernille'
'Hazell, Rita'

_publ_section_title
;
 Crystal Structures and Nitrosation Reactions of Triamminetriazido
 Complexes of Chromium(III)
;
_journal_name_full 'Acta Chemica Scandinavica'
_journal_page_first 849
_journal_page_last 854
_journal_paper_doi 10.3891/acta.chem.scand.51-0849
_journal_volume 51
_journal_year 1997
_chemical_formula_sum 'Cr H9 N12'
_chemical_formula_weight 229.18
_chemical_name_common
;
fac-[Cr(NH3)3(N3)3}
;
_space_group_IT_number 2
_space_group_name_Hall '-P 1'
_space_group_name_H-M_alt 'P -1'
_symmetry_cell_setting triclinic
_symmetry_Int_Tables_number 2
_symmetry_space_group_name_Hall '-P 1'
_symmetry_space_group_name_H-M 'P -1'
_cell_angle_alpha 96.444(9)
_cell_angle_beta 112.496(7)
_cell_angle_gamma 88.31(1)
_cell_formula_units_Z 2
_cell_length_a 7.515(1)
_cell_length_b 9.759(2)
_cell_length_c 6.5665(9)
_cell_volume 442.08(13)
_diffrn_ambient_temperature 293
_diffrn_radiation_probe x-ray
_diffrn_radiation_type MoK\a
_diffrn_radiation_wavelength 0.71073
_exptl_absorpt_coefficient_mu 1.245
_exptl_crystal_density_diffrn 1.721
_refine_ls_goodness_of_fit_ref 1.371
_refine_ls_number_parameters 154
_refine_ls_number_reflns 2073
_refine_ls_R_factor_gt 0.040
_refine_ls_wR_factor_gt 0.051
_cod_data_source_file Acta-Chem-Scand-1997-51-849-2.cif
_cod_data_source_block 2
_cod_original_formula_sum 'H9 Cr N12'
_cod_database_code 1557261

loop_
_space_group_symop_id
_space_group_symop_operation_xyz
1 x,y,z
2 -x,-y,-z

loop_
_atom_site_label
_atom_site_type_symbol
_atom_site_thermal_displace_type
_atom_site_fract_x
_atom_site_fract_y
_atom_site_fract_z
_atom_site_occupancy
_atom_site_U_iso_or_equiv
_atom_site_calc_flag
_atom_site_refinement_flags
_atom_site_disorder_assembly
_atom_site_disorder_group
Cr Cr Uiso 1.01389(4) 0.24344(3) 0.77030(5) 1.000 0.0258(2) . . . .
N1 N Uiso 1.1858(4) 0.0757(3) 0.8914(5) 1.000 0.0430(10) . . . .
N2 N Uiso 1.2280(3) 0.3766(2) 0.9945(4) 1.000 0.0370(10) . . . .
N3 N Uiso 1.1428(3) 0.2397(3) 0.5388(4) 1.000 0.0410(10) . . . .
N4 N Uiso 0.8622(3) 0.4115(2) 0.6646(4) 1.000 0.0470(10) . . . .
N5 N Uiso 0.7516(3) 0.4339(2) 0.4887(4) 1.000 0.0420(10) . . . .
N6 N Uiso 0.6439(4) 0.4634(3) 0.3221(5) 1.000 0.078(2) . . . .
N7 N Uiso 0.8128(3) 0.1078(2) 0.5511(3) 1.000 0.0470(10) . . . .
N8 N Uiso 0.6443(3) 0.1308(2) 0.4617(3) 1.000 0.0380(10) . . . .
N9 N Uiso 0.4826(3) 0.1475(3) 0.3732(4) 1.000 0.0560(10) . . . .
N10 N Uiso 0.9035(3) 0.2388(2) 1.0098(4) 1.000 0.0450(10) . . . .
N11 N Uiso 0.7333(3) 0.2285(2) 0.9574(3) 1.000 0.0380(10) . . . .
N12 N Uiso 0.5707(3) 0.2157(3) 0.9144(4) 1.000 0.0610(10) . . . .

loop_
_atom_type_symbol
_atom_type_description
_atom_type_scat_dispersion_real
_atom_type_scat_dispersion_imag
_atom_type_scat_source
Cr Cr 0.3209 0.6236 ' International Tables Vol C Tables 4.2.6.8 and 6.1.1.4'
N N 0.0061 0.0033 ' International Tables Vol C Tables 4.2.6.8 and 6.1.1.4'

loop_
_geom_angle_atom_site_label_1
_geom_angle_atom_site_label_2
_geom_angle_atom_site_label_3
_geom_angle
_geom_angle_site_symmetry_1
_geom_angle_site_symmetry_2
_geom_angle_site_symmetry_3
_geom_angle_publ_flag
N1 Cr N2 89.59(10) . . . yes
N1 Cr N3 86.91(12) . . . yes
N1 Cr N4 176.67(11) . . . yes
N1 Cr N7 88.42(10) . . . yes
N1 Cr N10 89.20(11) . . . yes
N2 Cr N3 90.97(10) . . . yes
N2 Cr N4 87.12(9) . . . yes
N2 Cr N7 177.73(9) . . . yes
N2 Cr N10 87.78(9) . . . yes
N3 Cr N4 92.60(11) . . . yes
N3 Cr N7 87.85(10) . . . yes
N3 Cr N10 175.93(10) . . . yes
N4 Cr N7 94.86(9) . . . yes
N4 Cr N10 91.21(9) . . . yes
N7 Cr N10 93.27(9) . . . yes
Cr N4 N5 131.63(18) . . . yes
N4 N5 N6 176.1(3) . . . yes
Cr N7 N8 125.36(16) . . . yes
N7 N8 N9 177.4(3) . . . yes
Cr N10 N11 119.56(18) . . . yes
N10 N11 N12 177.2(3) . . . yes

loop_
_geom_bond_atom_site_label_1
_geom_bond_atom_site_label_2
_geom_bond_distance
_geom_bond_site_symmetry_1
_geom_bond_site_symmetry_2
_geom_bond_publ_flag
Cr N1 2.089(3) . . yes
Cr N2 2.080(2) . . yes
Cr N3 2.089(3) . . yes
Cr N4 2.003(2) . . yes
Cr N7 2.033(2) . . yes
Cr N10 2.045(2) . . yes
N4 N5 1.177(3) . . yes
N5 N6 1.146(4) . . yes
N7 N8 1.201(3) . . yes
N8 N9 1.145(3) . . yes
N10 N11 1.195(3) . . yes
N11 N12 1.151(3) . . yes

loop_
_geom_torsion_atom_site_label_1
_geom_torsion_atom_site_label_2
_geom_torsion_atom_site_label_3
_geom_torsion_atom_site_label_4
_geom_torsion
_geom_torsion_site_symmetry_1
_geom_torsion_site_symmetry_2
_geom_torsion_site_symmetry_3
_geom_torsion_site_symmetry_4
_geom_torsion_publ_flag
N2 Cr N4 N5 147.8(3) . . . . no
N3 Cr N4 N5 56.9(3) . . . . no
N7 Cr N4 N5 -31.1(3) . . . . no
N10 Cr N4 N5 -124.5(3) . . . . no
N1 Cr N7 N8 157.8(2) . . . . no
N3 Cr N7 N8 -115.3(2) . . . . no
N4 Cr N7 N8 -22.8(2) . . . . no
N10 Cr N7 N8 68.7(2) . . . . no
N1 Cr N10 N11 -124.1(2) . . . . no
N2 Cr N10 N11 146.32(19) . . . . no
N4 Cr N10 N11 59.25(19) . . . . no
N7 Cr N10 N11 -35.70(19) . . . . no
